data_4036958
loop_
_publ_author_name
'Clay, Anthony'
'Vallavoju, Nandini'
'Krishnan, Retheesh'
'Ugrinov, Angel'
'Sivaguru, Jayaraman'

_publ_section_title
;
 Metal-Free Visible Light-Mediated Photocatalysis: Controlling
 Intramolecular [2 + 2] Photocycloaddition of Enones through Axial
 Chirality.
;
_journal_issue 16
_journal_name_full 'The Journal of organic chemistry'
_journal_page_first 7191
_journal_page_last 7200
_journal_paper_doi 10.1021/acs.joc.6b01066
_journal_volume 81
_journal_year 2016
_chemical_formula_moiety 'C24 H33 N O4'
_chemical_formula_sum 'C24 H33 N O4'
_chemical_formula_weight 399.51
_space_group_crystal_system triclinic
_space_group_IT_number 2
_space_group_name_Hall '-P 1'
_space_group_name_H-M_alt 'P -1'
_atom_sites_solution_hydrogens geom
_atom_sites_solution_primary direct
_audit_creation_date 2016-04-29
_audit_creation_method
;
Olex2 1.2
(compiled 2016.02.19 svn.r3266 for OlexSys, GUI svn.r5155)
;
_cell_angle_alpha 101.858(2)
_cell_angle_beta 99.6140(10)
_cell_angle_gamma 105.0390(10)
_cell_formula_units_Z 4
_cell_length_a 11.7956(4)
_cell_length_b 12.4371(4)
_cell_length_c 16.1837(5)
_cell_measurement_reflns_used 9959
_cell_measurement_temperature 100(2)
_cell_measurement_theta_max 66.656
_cell_measurement_theta_min 2.869
_cell_volume 2182.13(13)
_computing_cell_refinement 'SAINT v8.34A (Bruker, 2013)'
_computing_data_reduction 'SAINT v8.34A (Bruker, 2013)'
_computing_molecular_graphics 'Olex2 (Dolomanov et al., 2009)'
_computing_publication_material 'Olex2 (Dolomanov et al., 2009)'
_computing_structure_refinement 'XL (Sheldrick, 2008)'
_computing_structure_solution 'ShelXS (Sheldrick, 2008)'
_diffrn_ambient_temperature 99.95
_diffrn_measured_fraction_theta_full 0.975
_diffrn_measured_fraction_theta_max 0.975
_diffrn_measurement_device_type 'Bruker APEX-II CCD'
_diffrn_measurement_method '\f and \w scans'
_diffrn_radiation_type CuK\a
_diffrn_radiation_wavelength 1.54178
_diffrn_reflns_av_R_equivalents 0.0238
_diffrn_reflns_av_unetI/netI 0.0231
_diffrn_reflns_Laue_measured_fraction_full 0.975
_diffrn_reflns_Laue_measured_fraction_max 0.975
_diffrn_reflns_limit_h_max 13
_diffrn_reflns_limit_h_min -14
_diffrn_reflns_limit_k_max 14
_diffrn_reflns_limit_k_min -14
_diffrn_reflns_limit_l_max 19
_diffrn_reflns_limit_l_min -19
_diffrn_reflns_number 27433
_diffrn_reflns_point_group_measured_fraction_full 0.975
_diffrn_reflns_point_group_measured_fraction_max 0.975
_diffrn_reflns_theta_full 66.798
_diffrn_reflns_theta_max 66.797
_diffrn_reflns_theta_min 2.869
_diffrn_standards_number 0
_exptl_absorpt_coefficient_mu 0.654
_exptl_absorpt_correction_T_max 0.7528
_exptl_absorpt_correction_T_min 0.7052
_exptl_absorpt_correction_type multi-scan
_exptl_absorpt_process_details
;
SADABS-2014/2 (Bruker,2014/2) was used for absorption correction.
wR2(int) was 0.1218 before and 0.0380 after correction.
The Ratio of minimum to maximum transmission is 0.9368.
The \l/2 correction factor is 0.00150.
;
_exptl_crystal_colour colourless
_exptl_crystal_colour_primary colourless
_exptl_crystal_density_diffrn 1.216
_exptl_crystal_description chunk
_exptl_crystal_F_000 864
_exptl_crystal_size_max 0.219
_exptl_crystal_size_mid 0.207
_exptl_crystal_size_min 0.131
_refine_diff_density_max 0.285
_refine_diff_density_min -0.316
_refine_diff_density_rms 0.038
_refine_ls_extinction_method none
_refine_ls_goodness_of_fit_ref 1.045
_refine_ls_hydrogen_treatment constr
_refine_ls_matrix_type full
_refine_ls_number_parameters 586
_refine_ls_number_reflns 7541
_refine_ls_number_restraints 0
_refine_ls_restrained_S_all 1.045
_refine_ls_R_factor_all 0.0498
_refine_ls_R_factor_gt 0.0423
_refine_ls_shift/su_max 0.000
_refine_ls_shift/su_mean 0.000
_refine_ls_structure_factor_coef Fsqd
_refine_ls_weighting_details 'w=1/[\s^2^(Fo^2^)+(0.0399P)^2^+1.0265P] where P=(Fo^2^+2Fc^2^)/3'
_refine_ls_weighting_scheme calc
_refine_ls_wR_factor_gt 0.0984
_refine_ls_wR_factor_ref 0.1033
_reflns_Friedel_coverage 0.000
_reflns_number_gt 6486
_reflns_number_total 7541
_reflns_threshold_expression 'I > 2\s(I)'
_cod_data_source_file jo6b01066_si_002.cif
_cod_data_source_block ct-2c
_cod_original_cell_volume 2182.12(12)
_cod_database_code 4036958
_shelx_space_group_comment
;
The symmetry employed for this shelxl refinement is uniquely defined
by the following loop, which should always be used as a source of
symmetry information in preference to the above space-group names.
They are only intended as comments.
;
_shelx_estimated_absorpt_t_max 0.919
_shelx_estimated_absorpt_t_min 0.870
_olex2_refinement_description
;
1. Fixed Uiso
 At 1.2 times of:
  All C(H) groups, All C(H,H) groups
 At 1.5 times of:
  All C(H,H,H) groups
2. Others
 Sof(C26B)=Sof(H26A)=Sof(H26B)=Sof(H26C)=Sof(C28B)=Sof(H28A)=Sof(H28B)=
 Sof(H28C)=Sof(C30B)=Sof(H30A)=Sof(H30B)=Sof(H30C)=1-FVAR(1)
 Sof(C25B)=Sof(H25A)=Sof(H25B)=Sof(H25C)=Sof(C29B)=Sof(H29A)=Sof(H29B)=
 Sof(H29C)=Sof(C27B)=Sof(H27A)=Sof(H27B)=Sof(H27C)=FVAR(1)
 Sof(C31A)=Sof(H31A)=Sof(H31B)=Sof(H31C)=Sof(O30A)=1-FVAR(2)
 Sof(O28A)=Sof(C29A)=Sof(H29D)=Sof(H29E)=Sof(H29F)=FVAR(2)
3.a Ternary CH refined with riding coordinates:
 C6A(H6A), C12A(H12A), C12B(H12B), C6B(H6B)
3.b Secondary CH2 refined with riding coordinates:
 C4A(H4AA,H4AB), C9A(H9AA,H9AB), C10A(H10C,H10D), C11A(H11C,H11D), C13A(H13C,
 H13D), C4B(H4BA,H4BB), C9B(H9BA,H9BB), C10B(H10A,H10B), C11B(H11A,H11B),
 C13B(H13A,H13B)
3.c Aromatic/amide H refined with riding coordinates:
 C19A(H19A), C20A(H20A), C22A(H22A), C22B(H22B), C20B(H20B), C19B(H19B)
3.d Idealised Me refined as rotating group:
 C14A(H14D,H14E,H14F), C15A(H15D,H15E,H15F), C27A(H27D,H27E,H27F), C25A(H25D,
 H25E,H25F), C26A(H26D,H26E,H26F), C14B(H14A,H14B,H14C), C32B(H32A,H32B,H32C),
 C15B(H15A,H15B,H15C), C31A(H31A,H31B,H31C), C25B(H25A,H25B,H25C), C29B(H29A,
 H29B,H29C), C27B(H27A,H27B,H27C), C26B(H26A,H26B,H26C), C28B(H28A,H28B,H28C),
 C30B(H30A,H30B,H30C), C29A(H29D,H29E,H29F)
;
_shelx_shelxl_version_number 2014/7
_olex2_date_sample_data_collection 'Sep 6, 2014'
_olex2_date_sample_submission 'Sep 3, 2014'
_olex2_submission_special_instructions 'No special instructions were received'

loop_
_space_group_symop_operation_xyz
'x, y, z'
'-x, -y, -z'

loop_
_atom_site_label
_atom_site_type_symbol
_atom_site_fract_x
_atom_site_fract_y
_atom_site_fract_z
_atom_site_U_iso_or_equiv
_atom_site_adp_type
_atom_site_occupancy
_atom_site_site_symmetry_order
_atom_site_calc_flag
_atom_site_refinement_flags_posn
_atom_site_refinement_flags_occupancy
_atom_site_disorder_assembly
_atom_site_disorder_group
O2A O 0.53861(10) 0.75069(8) 0.22973(7) 0.0294(2) Uani 1 1 d . . . .
O16A O 0.65700(13) 0.88014(11) 0.03781(8) 0.0527(4) Uani 1 1 d . . . .
O17A O 0.33716(10) 0.58167(9) 0.03636(7) 0.0305(2) Uani 1 1 d . . . .
O2B O 0.06628(10) 0.16649(9) 0.42177(7) 0.0313(3) Uani 1 1 d . . . .
O31B O 0.66745(10) 0.23973(11) 0.18449(7) 0.0371(3) Uani 1 1 d . . . .
O17B O 0.26056(10) 0.34323(9) 0.33462(7) 0.0311(3) Uani 1 1 d . . . .
O16B O -0.07041(12) 0.42874(11) 0.38993(9) 0.0532(4) Uani 1 1 d . . . .
N8A N 0.33028(11) 0.54045(10) 0.16669(7) 0.0222(3) Uani 1 1 d . . . .
N8B N 0.27490(11) 0.16591(10) 0.33919(8) 0.0245(3) Uani 1 1 d . . . .
C14A C 0.5513(2) 0.93065(16) 0.31622(14) 0.0628(6) Uani 1 1 d . . . .
H14D H 0.4844 0.8957 0.3404 0.094 Uiso 1 1 calc GR . . .
H14E H 0.5547 1.0107 0.3181 0.094 Uiso 1 1 calc GR . . .
H14F H 0.6274 0.9290 0.3504 0.094 Uiso 1 1 calc GR . . .
C3A C 0.53181(17) 0.86345(13) 0.22293(12) 0.0385(4) Uani 1 1 d . . . .
C1A C 0.51735(14) 0.66602(12) 0.15024(9) 0.0252(3) Uani 1 1 d . . . .
C7A C 0.38543(13) 0.59502(12) 0.11250(9) 0.0232(3) Uani 1 1 d . . . .
C18A C 0.21996(14) 0.44599(12) 0.12901(9) 0.0254(3) Uani 1 1 d . . . .
C19A C 0.23408(17) 0.34413(13) 0.08485(10) 0.0367(4) Uani 1 1 d . . . .
H19A H 0.3123 0.3421 0.0787 0.044 Uiso 1 1 calc R . . .
C20A C 0.1365(2) 0.24498(15) 0.04939(13) 0.0610(7) Uani 1 1 d . . . .
H20A H 0.1475 0.1759 0.0191 0.073 Uiso 1 1 calc R . . .
C21A C 0.0247(2) 0.2480(2) 0.05861(16) 0.0737(9) Uani 1 1 d . . . .
C4A C 0.63437(17) 0.91641(14) 0.18326(12) 0.0414(4) Uani 1 1 d . . . .
H4AA H 0.6294 0.9923 0.1760 0.050 Uiso 1 1 calc R . . .
H4AB H 0.7126 0.9293 0.2234 0.050 Uiso 1 1 calc R . . .
C5A C 0.62961(15) 0.84061(15) 0.09692(11) 0.0362(4) Uani 1 1 d . . . .
C6A C 0.59468(14) 0.71373(13) 0.08939(10) 0.0299(3) Uani 1 1 d . . . .
H6A H 0.5594 0.6683 0.0276 0.036 Uiso 1 1 calc R . . .
C15A C 0.41027(18) 0.85585(15) 0.16865(15) 0.0484(5) Uani 1 1 d . . . .
H15D H 0.4001 0.8114 0.1090 0.073 Uiso 1 1 calc GR . . .
H15E H 0.4067 0.9337 0.1686 0.073 Uiso 1 1 calc GR . . .
H15F H 0.3456 0.8175 0.1934 0.073 Uiso 1 1 calc GR . . .
C22A C 0.01105(17) 0.3483(2) 0.10268(14) 0.0599(7) Uani 1 1 d . . . .
H22A H -0.0675 0.3480 0.1093 0.072 Uiso 1 1 calc R . . .
C23A C 0.10514(15) 0.45117(15) 0.13855(11) 0.0357(4) Uani 1 1 d . . . .
C24A C 0.07680(16) 0.56159(18) 0.17855(12) 0.0442(5) Uani 1 1 d . . . .
C27A C 0.09416(19) 0.63988(17) 0.11661(12) 0.0471(5) Uani 1 1 d . . . .
H27D H 0.1761 0.6540 0.1072 0.071 Uiso 1 1 calc GR . . .
H27E H 0.0820 0.7134 0.1422 0.071 Uiso 1 1 calc GR . . .
H27F H 0.0354 0.6021 0.0610 0.071 Uiso 1 1 calc GR . . .
C25A C 0.15775(19) 0.62435(19) 0.26922(12) 0.0521(5) Uani 1 1 d . . . .
H25D H 0.1543 0.5702 0.3057 0.078 Uiso 1 1 calc GR . . .
H25E H 0.1296 0.6879 0.2954 0.078 Uiso 1 1 calc GR . . .
H25F H 0.2411 0.6551 0.2646 0.078 Uiso 1 1 calc GR . . .
C26A C -0.0545(2) 0.5383(3) 0.18805(17) 0.0814(9) Uani 1 1 d . . . .
H26D H -0.1097 0.5031 0.1307 0.122 Uiso 1 1 calc GR . . .
H26E H -0.0675 0.6112 0.2142 0.122 Uiso 1 1 calc GR . . .
H26F H -0.0698 0.4858 0.2253 0.122 Uiso 1 1 calc GR . . .
C9A C 0.39408(13) 0.54183(12) 0.25492(9) 0.0245(3) Uani 1 1 d . . . .
H9AA H 0.3333 0.5033 0.2834 0.029 Uiso 1 1 calc R . . .
H9AB H 0.4293 0.6232 0.2894 0.029 Uiso 1 1 calc R . . .
C10A C 0.49439(14) 0.48475(13) 0.25915(10) 0.0303(3) Uani 1 1 d . . . .
H10C H 0.4657 0.4108 0.2136 0.036 Uiso 1 1 calc R . . .
H10D H 0.5086 0.4665 0.3160 0.036 Uiso 1 1 calc R . . .
C11A C 0.61485(15) 0.55584(14) 0.24761(11) 0.0334(4) Uani 1 1 d . . . .
H11C H 0.6486 0.6271 0.2957 0.040 Uiso 1 1 calc R . . .
H11D H 0.6729 0.5109 0.2496 0.040 Uiso 1 1 calc R . . .
C12A C 0.59759(14) 0.58680(13) 0.16216(10) 0.0291(3) Uani 1 1 d . . . .
H12A H 0.5623 0.5137 0.1147 0.035 Uiso 1 1 calc R . . .
C13A C 0.69616(15) 0.66957(15) 0.13339(11) 0.0356(4) Uani 1 1 d . . . .
H13C H 0.7348 0.6301 0.0920 0.043 Uiso 1 1 calc R . . .
H13D H 0.7573 0.7288 0.1821 0.043 Uiso 1 1 calc R . . .
C14B C 0.18256(16) 0.35286(16) 0.52551(11) 0.0395(4) Uani 1 1 d . . . .
H14A H 0.2512 0.3231 0.5371 0.059 Uiso 1 1 calc GR . . .
H14B H 0.1813 0.4071 0.5784 0.059 Uiso 1 1 calc GR . . .
H14C H 0.1904 0.3925 0.4794 0.059 Uiso 1 1 calc GR . . .
C3B C 0.06635(16) 0.25367(15) 0.49714(11) 0.0363(4) Uani 1 1 d . . . .
C1B C 0.08395(13) 0.20507(12) 0.34666(10) 0.0260(3) Uani 1 1 d . . . .
C7B C 0.21532(13) 0.24671(12) 0.34249(9) 0.0243(3) Uani 1 1 d . . . .
C18B C 0.38201(13) 0.18680(12) 0.30478(10) 0.0245(3) Uani 1 1 d . . . .
C23B C 0.50130(13) 0.22818(12) 0.35542(10) 0.0254(3) Uani 1 1 d . . . .
C22B C 0.59231(14) 0.24217(13) 0.30947(10) 0.0269(3) Uani 1 1 d . . . .
H22B H 0.6741 0.2693 0.3413 0.032 Uiso 1 1 calc R . . .
C21B C 0.56859(13) 0.21829(13) 0.21956(10) 0.0263(3) Uani 1 1 d . . . .
C32B C 0.64414(18) 0.2364(3) 0.09468(13) 0.0747(8) Uani 1 1 d . . . .
H32A H 0.5973 0.1579 0.0605 0.112 Uiso 1 1 calc GR . . .
H32B H 0.7208 0.2594 0.0774 0.112 Uiso 1 1 calc GR . . .
H32C H 0.5983 0.2896 0.0843 0.112 Uiso 1 1 calc GR . . .
C4B C -0.04128(16) 0.29749(16) 0.47426(12) 0.0407(4) Uani 1 1 d . . . .
H4BA H -0.1170 0.2335 0.4627 0.049 Uiso 1 1 calc R . . .
H4BB H -0.0409 0.3587 0.5244 0.049 Uiso 1 1 calc R . . .
C9B C 0.22137(15) 0.04681(13) 0.34542(12) 0.0345(4) Uani 1 1 d . . . .
H9BA H 0.1881 0.0516 0.3978 0.041 Uiso 1 1 calc R . . .
H9BB H 0.2871 0.0115 0.3543 0.041 Uiso 1 1 calc R . . .
C10B C 0.12213(16) -0.03395(14) 0.26826(13) 0.0424(4) Uani 1 1 d . . . .
H10A H 0.1130 -0.1144 0.2711 0.051 Uiso 1 1 calc R . . .
H10B H 0.1479 -0.0254 0.2142 0.051 Uiso 1 1 calc R . . .
C11B C -0.00100(16) -0.01351(14) 0.26312(13) 0.0409(4) Uani 1 1 d . . . .
H11A H -0.0583 -0.0657 0.2093 0.049 Uiso 1 1 calc R . . .
H11B H -0.0328 -0.0317 0.3132 0.049 Uiso 1 1 calc R . . .
C12B C 0.00853(15) 0.10970(14) 0.26358(11) 0.0337(4) Uani 1 1 d . . . .
H12B H 0.0427 0.1268 0.2135 0.040 Uiso 1 1 calc R . . .
C13B C -0.09535(15) 0.16275(15) 0.26819(12) 0.0395(4) Uani 1 1 d . . . .
H13A H -0.1539 0.1271 0.2995 0.047 Uiso 1 1 calc R . . .
H13B H -0.1370 0.1677 0.2113 0.047 Uiso 1 1 calc R . . .
C6B C 0.00070(14) 0.27836(13) 0.32429(11) 0.0315(4) Uani 1 1 d . . . .
H6B H 0.0328 0.3281 0.2869 0.038 Uiso 1 1 calc R . . .
C5B C -0.03840(14) 0.34469(14) 0.39609(12) 0.0368(4) Uani 1 1 d . . . .
C20B C 0.45099(13) 0.17771(12) 0.17071(10) 0.0254(3) Uani 1 1 d . . . .
H20B H 0.4335 0.1603 0.1091 0.030 Uiso 1 1 calc R . . .
C19B C 0.35985(13) 0.16342(12) 0.21500(10) 0.0254(3) Uani 1 1 d . . . .
H19B H 0.2785 0.1364 0.1825 0.031 Uiso 1 1 calc R . . .
C15B C 0.0515(2) 0.18817(19) 0.56618(14) 0.0589(6) Uani 1 1 d . . . .
H15A H -0.0230 0.1231 0.5453 0.088 Uiso 1 1 calc GR . . .
H15B H 0.0473 0.2399 0.6194 0.088 Uiso 1 1 calc GR . . .
H15C H 0.1206 0.1592 0.5784 0.088 Uiso 1 1 calc GR . . .
C31A C -0.1668(5) 0.1215(4) 0.0052(3) 0.0359(11) Uani 0.480(6) 1 d . P A 2
H31A H -0.2174 0.0442 -0.0291 0.054 Uiso 0.480(6) 1 calc GR P A 2
H31B H -0.1894 0.1794 -0.0212 0.054 Uiso 0.480(6) 1 calc GR P A 2
H31C H -0.1787 0.1340 0.0646 0.054 Uiso 0.480(6) 1 calc GR P A 2
C25B C 0.5129(3) 0.3829(3) 0.48090(18) 0.0380(8) Uani 0.575(3) 1 d . P B 1
H25A H 0.5649 0.4395 0.4584 0.057 Uiso 0.575(3) 1 calc GR P B 1
H25B H 0.5296 0.4102 0.5443 0.057 Uiso 0.575(3) 1 calc GR P B 1
H25C H 0.4281 0.3732 0.4559 0.057 Uiso 0.575(3) 1 calc GR P B 1
C29B C 0.4540(3) 0.1799(3) 0.49428(19) 0.0407(8) Uani 0.575(3) 1 d . P B 1
H29A H 0.3707 0.1802 0.4756 0.061 Uiso 0.575(3) 1 calc GR P B 1
H29B H 0.4792 0.2047 0.5578 0.061 Uiso 0.575(3) 1 calc GR P B 1
H29C H 0.4590 0.1018 0.4738 0.061 Uiso 0.575(3) 1 calc GR P B 1
C27B C 0.6624(3) 0.2748(3) 0.4896(2) 0.0482(9) Uani 0.575(3) 1 d . P B 1
H27A H 0.6773 0.2012 0.4684 0.072 Uiso 0.575(3) 1 calc GR P B 1
H27B H 0.6796 0.2953 0.5531 0.072 Uiso 0.575(3) 1 calc GR P B 1
H27C H 0.7148 0.3351 0.4704 0.072 Uiso 0.575(3) 1 calc GR P B 1
C26B C 0.6491(3) 0.3826(3) 0.4890(2) 0.0314(9) Uani 0.425(3) 1 d . P B 2
H26A H 0.7185 0.3712 0.4667 0.047 Uiso 0.425(3) 1 calc GR P B 2
H26B H 0.6714 0.4049 0.5527 0.047 Uiso 0.425(3) 1 calc GR P B 2
H26C H 0.6245 0.4435 0.4682 0.047 Uiso 0.425(3) 1 calc GR P B 2
C28B C 0.6024(4) 0.1729(3) 0.4865(2) 0.0313(9) Uani 0.425(3) 1 d . P B 2
H28A H 0.5418 0.0973 0.4735 0.047 Uiso 0.425(3) 1 calc GR P B 2
H28B H 0.6378 0.2003 0.5491 0.047 Uiso 0.425(3) 1 calc GR P B 2
H28C H 0.6659 0.1664 0.4554 0.047 Uiso 0.425(3) 1 calc GR P B 2
C30B C 0.4514(4) 0.2783(4) 0.5074(2) 0.0359(10) Uani 0.425(3) 1 d . P B 2
H30A H 0.4127 0.3339 0.4905 0.054 Uiso 0.425(3) 1 calc GR P B 2
H30B H 0.4928 0.3067 0.5690 0.054 Uiso 0.425(3) 1 calc GR P B 2
H30C H 0.3900 0.2039 0.4976 0.054 Uiso 0.425(3) 1 calc GR P B 2
C24B C 0.53860(15) 0.26413(14) 0.45547(10) 0.0336(4) Uani 1 1 d . . . .
O30A O -0.0432(3) 0.1315(3) 0.00734(18) 0.0385(11) Uani 0.480(6) 1 d . P A 2
O28A O -0.0979(3) 0.1740(3) 0.0391(2) 0.0424(11) Uani 0.520(6) 1 d . P A 1
C29A C -0.0978(4) 0.0652(5) -0.0051(3) 0.0461(11) Uani 0.520(6) 1 d . P A 1
H29D H -0.0685 0.0705 -0.0577 0.069 Uiso 0.520(6) 1 calc GR P A 1
H29E H -0.1800 0.0118 -0.0209 0.069 Uiso 0.520(6) 1 calc GR P A 1
H29F H -0.0447 0.0368 0.0325 0.069 Uiso 0.520(6) 1 calc GR P A 1

loop_
_atom_site_aniso_label
_atom_site_aniso_U_11
_atom_site_aniso_U_22
_atom_site_aniso_U_33
_atom_site_aniso_U_23
_atom_site_aniso_U_13
_atom_site_aniso_U_12
O2A 0.0390(6) 0.0170(5) 0.0271(5) 0.0049(4) 0.0051(5) 0.0026(4)
O16A 0.0570(8) 0.0471(8) 0.0427(7) 0.0254(6) 0.0052(6) -0.0094(6)
O17A 0.0317(6) 0.0318(6) 0.0252(6) 0.0114(5) 0.0036(5) 0.0036(5)
O2B 0.0355(6) 0.0287(6) 0.0390(6) 0.0160(5) 0.0200(5) 0.0129(5)
O31B 0.0260(6) 0.0556(7) 0.0371(6) 0.0179(6) 0.0144(5) 0.0158(5)
O17B 0.0316(6) 0.0231(5) 0.0447(6) 0.0154(5) 0.0158(5) 0.0090(5)
O16B 0.0522(8) 0.0426(8) 0.0639(9) 0.0035(6) -0.0016(7) 0.0308(7)
N8A 0.0249(6) 0.0175(6) 0.0225(6) 0.0066(5) 0.0034(5) 0.0040(5)
N8B 0.0242(6) 0.0227(6) 0.0319(7) 0.0120(5) 0.0118(5) 0.0091(5)
C14A 0.1014(18) 0.0213(9) 0.0585(13) 0.0009(9) 0.0326(13) 0.0055(10)
C3A 0.0526(11) 0.0153(8) 0.0453(10) 0.0086(7) 0.0133(8) 0.0048(7)
C1A 0.0286(8) 0.0213(7) 0.0240(7) 0.0070(6) 0.0047(6) 0.0046(6)
C7A 0.0276(8) 0.0172(7) 0.0255(8) 0.0069(6) 0.0060(6) 0.0071(6)
C18A 0.0294(8) 0.0214(7) 0.0224(7) 0.0093(6) 0.0026(6) 0.0022(6)
C19A 0.0506(11) 0.0233(8) 0.0303(8) 0.0076(7) 0.0012(8) 0.0059(7)
C20A 0.0971(19) 0.0168(9) 0.0396(11) 0.0059(8) -0.0232(11) -0.0063(10)
C21A 0.0636(16) 0.0518(15) 0.0646(15) 0.0366(12) -0.0363(12) -0.0361(12)
C4A 0.0461(11) 0.0227(8) 0.0467(10) 0.0120(7) 0.0052(8) -0.0030(7)
C5A 0.0272(8) 0.0363(9) 0.0380(9) 0.0172(8) 0.0000(7) -0.0037(7)
C6A 0.0268(8) 0.0302(8) 0.0297(8) 0.0103(7) 0.0055(7) 0.0023(6)
C15A 0.0533(12) 0.0258(9) 0.0774(14) 0.0242(9) 0.0244(11) 0.0169(8)
C22A 0.0279(10) 0.0796(17) 0.0573(13) 0.0430(12) -0.0089(9) -0.0163(10)
C23A 0.0284(9) 0.0484(10) 0.0299(8) 0.0211(8) 0.0013(7) 0.0060(7)
C24A 0.0351(10) 0.0738(13) 0.0372(9) 0.0240(9) 0.0106(8) 0.0306(9)
C27A 0.0570(12) 0.0545(12) 0.0399(10) 0.0160(9) 0.0084(9) 0.0331(10)
C25A 0.0624(13) 0.0773(14) 0.0335(10) 0.0135(9) 0.0133(9) 0.0494(12)
C26A 0.0470(13) 0.161(3) 0.0730(16) 0.0649(18) 0.0278(12) 0.0580(16)
C9A 0.0299(8) 0.0205(7) 0.0226(7) 0.0083(6) 0.0041(6) 0.0059(6)
C10A 0.0345(9) 0.0259(8) 0.0320(8) 0.0128(7) 0.0036(7) 0.0100(7)
C11A 0.0315(9) 0.0323(9) 0.0382(9) 0.0141(7) 0.0038(7) 0.0118(7)
C12A 0.0272(8) 0.0263(8) 0.0332(8) 0.0091(7) 0.0055(7) 0.0074(6)
C13A 0.0289(9) 0.0387(9) 0.0393(9) 0.0146(8) 0.0077(7) 0.0072(7)
C14B 0.0370(10) 0.0472(10) 0.0348(9) 0.0092(8) 0.0058(8) 0.0167(8)
C3B 0.0406(10) 0.0392(9) 0.0368(9) 0.0128(7) 0.0186(8) 0.0165(8)
C1B 0.0251(8) 0.0228(7) 0.0332(8) 0.0114(6) 0.0092(6) 0.0078(6)
C7B 0.0250(8) 0.0236(8) 0.0268(7) 0.0094(6) 0.0082(6) 0.0081(6)
C18B 0.0254(8) 0.0220(7) 0.0314(8) 0.0103(6) 0.0116(6) 0.0106(6)
C23B 0.0277(8) 0.0229(7) 0.0295(8) 0.0086(6) 0.0082(6) 0.0121(6)
C22B 0.0221(7) 0.0269(8) 0.0334(8) 0.0091(6) 0.0055(6) 0.0098(6)
C21B 0.0254(8) 0.0246(8) 0.0359(8) 0.0114(6) 0.0140(7) 0.0126(6)
C32B 0.0316(11) 0.153(3) 0.0406(11) 0.0400(14) 0.0191(9) 0.0119(13)
C4B 0.0331(9) 0.0387(10) 0.0523(11) 0.0059(8) 0.0198(8) 0.0127(8)
C9B 0.0381(9) 0.0260(8) 0.0546(10) 0.0222(8) 0.0251(8) 0.0172(7)
C10B 0.0479(11) 0.0189(8) 0.0653(12) 0.0107(8) 0.0297(10) 0.0083(7)
C11B 0.0377(10) 0.0266(9) 0.0540(11) 0.0054(8) 0.0169(8) 0.0026(7)
C12B 0.0312(9) 0.0278(8) 0.0384(9) 0.0054(7) 0.0072(7) 0.0060(7)
C13B 0.0290(9) 0.0344(9) 0.0471(10) 0.0036(8) 0.0001(8) 0.0074(7)
C6B 0.0241(8) 0.0281(8) 0.0423(9) 0.0104(7) 0.0041(7) 0.0097(6)
C5B 0.0211(8) 0.0316(9) 0.0524(11) 0.0025(8) 0.0015(7) 0.0103(7)
C20B 0.0290(8) 0.0226(7) 0.0267(8) 0.0073(6) 0.0090(6) 0.0092(6)
C19B 0.0232(7) 0.0219(7) 0.0316(8) 0.0085(6) 0.0066(6) 0.0063(6)
C15B 0.0840(16) 0.0635(14) 0.0497(12) 0.0288(10) 0.0397(12) 0.0307(12)
C31A 0.023(3) 0.031(2) 0.044(2) 0.0042(18) 0.0034(19) -0.001(2)
C25B 0.0415(18) 0.0383(17) 0.0269(15) 0.0003(12) 0.0031(13) 0.0089(13)
C29B 0.0470(19) 0.048(2) 0.0274(15) 0.0141(14) 0.0027(13) 0.0155(15)
C27B 0.0365(18) 0.070(3) 0.0355(17) 0.0115(16) -0.0014(14) 0.0200(17)
C26B 0.032(2) 0.027(2) 0.0283(19) -0.0012(15) 0.0008(16) 0.0073(16)
C28B 0.038(2) 0.032(2) 0.0231(18) 0.0084(15) 0.0038(16) 0.0104(17)
C30B 0.032(2) 0.048(3) 0.0221(18) -0.0010(17) 0.0034(16) 0.0122(18)
C24B 0.0385(9) 0.0334(9) 0.0278(8) 0.0052(7) 0.0081(7) 0.0107(7)
O30A 0.0247(18) 0.0205(19) 0.0585(18) -0.0027(13) 0.0045(13) 0.0002(14)
O28A 0.0272(19) 0.0283(17) 0.0617(19) -0.0028(14) 0.0114(14) 0.0024(14)
C29A 0.042(2) 0.024(3) 0.060(2) -0.0050(18) 0.0142(19) 0.001(2)

loop_
_atom_type_symbol
_atom_type_description
_atom_type_scat_dispersion_real
_atom_type_scat_dispersion_imag
_atom_type_scat_source
C C 0.0181 0.0091 'International Tables Vol C Tables 4.2.6.8 and 6.1.1.4'
H H 0.0000 0.0000 'International Tables Vol C Tables 4.2.6.8 and 6.1.1.4'
N N 0.0311 0.0180 'International Tables Vol C Tables 4.2.6.8 and 6.1.1.4'
O O 0.0492 0.0322 'International Tables Vol C Tables 4.2.6.8 and 6.1.1.4'

loop_
_geom_angle_atom_site_label_1
_geom_angle_atom_site_label_2
_geom_angle_atom_site_label_3
_geom_angle
C1A O2A C3A 116.48(11)
C1B O2B C3B 116.15(11)
C21B O31B C32B 116.08(13)
C7A N8A C18A 118.22(12)
C7A N8A C9A 123.63(12)
C18A N8A C9A 114.65(11)
C7B N8B C18B 117.18(11)
C7B N8B C9B 123.99(12)
C18B N8B C9B 116.70(11)
H14D C14A H14E 109.5
H14D C14A H14F 109.5
H14E C14A H14F 109.5
C3A C14A H14D 109.5
C3A C14A H14E 109.5
C3A C14A H14F 109.5
O2A C3A C14A 103.94(14)
O2A C3A C4A 108.01(14)
O2A C3A C15A 111.60(13)
C14A C3A C4A 110.69(15)
C14A C3A C15A 111.45(18)
C15A C3A C4A 110.91(15)
O2A C1A C7A 114.45(12)
O2A C1A C6A 111.21(12)
O2A C1A C12A 109.57(12)
C7A C1A C6A 119.35(12)
C7A C1A C12A 110.91(12)
C12A C1A C6A 88.10(11)
O17A C7A N8A 123.33(13)
O17A C7A C1A 121.10(13)
N8A C7A C1A 115.31(12)
C19A C18A N8A 115.42(14)
C19A C18A C23A 120.29(15)
C23A C18A N8A 124.21(14)
C18A C19A H19A 119.3
C18A C19A C20A 121.4(2)
C20A C19A H19A 119.3
C19A C20A H20A 120.4
C21A C20A C19A 119.1(2)
C21A C20A H20A 120.4
C20A C21A C22A 119.35(18)
C20A C21A O30A 98.1(3)
C20A C21A O28A 140.9(3)
C22A C21A O30A 142.4(3)
C22A C21A O28A 99.7(3)
C3A C4A H4AA 109.2
C3A C4A H4AB 109.2
H4AA C4A H4AB 107.9
C5A C4A C3A 111.92(14)
C5A C4A H4AA 109.2
C5A C4A H4AB 109.2
O16A C5A C4A 121.93(16)
O16A C5A C6A 122.03(17)
C6A C5A C4A 115.97(14)
C1A C6A H6A 111.1
C1A C6A C13A 87.67(11)
C5A C6A C1A 118.48(14)
C5A C6A H6A 111.1
C5A C6A C13A 115.45(13)
C13A C6A H6A 111.1
C3A C15A H15D 109.5
C3A C15A H15E 109.5
C3A C15A H15F 109.5
H15D C15A H15E 109.5
H15D C15A H15F 109.5
H15E C15A H15F 109.5
C21A C22A H22A 117.9
C21A C22A C23A 124.2(2)
C23A C22A H22A 117.9
C18A C23A C24A 124.81(15)
C22A C23A C18A 115.55(18)
C22A C23A C24A 119.47(18)
C23A C24A C26A 112.81(19)
C27A C24A C23A 107.41(14)
C27A C24A C26A 107.25(16)
C25A C24A C23A 112.22(14)
C25A C24A C27A 110.41(18)
C25A C24A C26A 106.65(17)
C24A C27A H27D 109.5
C24A C27A H27E 109.5
C24A C27A H27F 109.5
H27D C27A H27E 109.5
H27D C27A H27F 109.5
H27E C27A H27F 109.5
C24A C25A H25D 109.5
C24A C25A H25E 109.5
C24A C25A H25F 109.5
H25D C25A H25E 109.5
H25D C25A H25F 109.5
H25E C25A H25F 109.5
C24A C26A H26D 109.5
C24A C26A H26E 109.5
C24A C26A H26F 109.5
H26D C26A H26E 109.5
H26D C26A H26F 109.5
H26E C26A H26F 109.5
N8A C9A H9AA 108.1
N8A C9A H9AB 108.1
N8A C9A C10A 116.72(12)
H9AA C9A H9AB 107.3
C10A C9A H9AA 108.1
C10A C9A H9AB 108.1
C9A C10A H10C 108.4
C9A C10A H10D 108.4
C9A C10A C11A 115.64(12)
H10C C10A H10D 107.4
C11A C10A H10C 108.4
C11A C10A H10D 108.4
C10A C11A H11C 109.6
C10A C11A H11D 109.6
H11C C11A H11D 108.1
C12A C11A C10A 110.37(13)
C12A C11A H11C 109.6
C12A C11A H11D 109.6
C1A C12A H12A 108.3
C11A C12A C1A 116.87(13)
C11A C12A H12A 108.3
C11A C12A C13A 124.70(14)
C13A C12A C1A 88.61(11)
C13A C12A H12A 108.3
C6A C13A H13C 114.0
C6A C13A H13D 114.0
C12A C13A C6A 87.81(12)
C12A C13A H13C 114.0
C12A C13A H13D 114.0
H13C C13A H13D 111.2
H14A C14B H14B 109.5
H14A C14B H14C 109.5
H14B C14B H14C 109.5
C3B C14B H14A 109.5
C3B C14B H14B 109.5
C3B C14B H14C 109.5
O2B C3B C14B 111.90(13)
O2B C3B C4B 108.35(14)
O2B C3B C15B 103.59(14)
C14B C3B C4B 110.27(14)
C14B C3B C15B 111.30(16)
C15B C3B C4B 111.23(15)
O2B C1B C7B 114.19(12)
O2B C1B C12B 110.08(12)
O2B C1B C6B 111.88(12)
C7B C1B C12B 110.92(12)
C7B C1B C6B 118.54(12)
C12B C1B C6B 88.17(12)
O17B C7B N8B 122.53(13)
O17B C7B C1B 121.56(13)
N8B C7B C1B 115.59(12)
C23B C18B N8B 124.83(13)
C19B C18B N8B 114.80(13)
C19B C18B C23B 120.37(13)
C18B C23B C24B 125.70(13)
C22B C23B C18B 115.91(13)
C22B C23B C24B 118.32(14)
C23B C22B H22B 118.5
C21B C22B C23B 123.00(14)
C21B C22B H22B 118.5
O31B C21B C22B 115.94(13)
O31B C21B C20B 123.62(14)
C20B C21B C22B 120.42(13)
O31B C32B H32A 109.5
O31B C32B H32B 109.5
O31B C32B H32C 109.5
H32A C32B H32B 109.5
H32A C32B H32C 109.5
H32B C32B H32C 109.5
C3B C4B H4BA 109.2
C3B C4B H4BB 109.2
H4BA C4B H4BB 107.9
C5B C4B C3B 111.88(13)
C5B C4B H4BA 109.2
C5B C4B H4BB 109.2
N8B C9B H9BA 108.1
N8B C9B H9BB 108.1
N8B C9B C10B 116.67(14)
H9BA C9B H9BB 107.3
C10B C9B H9BA 108.1
C10B C9B H9BB 108.1
C9B C10B H10A 108.6
C9B C10B H10B 108.6
C9B C10B C11B 114.75(14)
H10A C10B H10B 107.6
C11B C10B H10A 108.6
C11B C10B H10B 108.6
C10B C11B H11A 109.4
C10B C11B H11B 109.4
H11A C11B H11B 108.0
C12B C11B C10B 110.99(14)
C12B C11B H11A 109.4
C12B C11B H11B 109.4
C1B C12B H12B 108.1
C11B C12B C1B 117.78(14)
C11B C12B H12B 108.1
C11B C12B C13B 124.63(14)
C13B C12B C1B 88.05(12)
C13B C12B H12B 108.1
C12B C13B H13A 114.0
C12B C13B H13B 114.0
C12B C13B C6B 88.05(12)
H13A C13B H13B 111.2
C6B C13B H13A 114.0
C6B C13B H13B 114.0
C1B C6B C13B 87.12(12)
C1B C6B H6B 111.2
C13B C6B H6B 111.2
C5B C6B C1B 118.65(14)
C5B C6B C13B 115.38(14)
C5B C6B H6B 111.2
O16B C5B C4B 122.43(16)
O16B C5B C6B 121.91(17)
C6B C5B C4B 115.59(14)
C21B C20B H20B 121.3
C21B C20B C19B 117.39(14)
C19B C20B H20B 121.3
C18B C19B H19B 118.5
C20B C19B C18B 122.91(14)
C20B C19B H19B 118.5
C3B C15B H15A 109.5
C3B C15B H15B 109.5
C3B C15B H15C 109.5
H15A C15B H15B 109.5
H15A C15B H15C 109.5
H15B C15B H15C 109.5
H31A C31A H31B 109.5
H31A C31A H31C 109.5
H31B C31A H31C 109.5
O30A C31A H31A 109.5
O30A C31A H31B 109.5
O30A C31A H31C 109.5
H25A C25B H25B 109.5
H25A C25B H25C 109.5
H25B C25B H25C 109.5
C24B C25B H25A 109.5
C24B C25B H25B 109.5
C24B C25B H25C 109.5
H29A C29B H29B 109.5
H29A C29B H29C 109.5
H29B C29B H29C 109.5
C24B C29B H29A 109.5
C24B C29B H29B 109.5
C24B C29B H29C 109.5
H27A C27B H27B 109.5
H27A C27B H27C 109.5
H27B C27B H27C 109.5
C24B C27B H27A 109.5
C24B C27B H27B 109.5
C24B C27B H27C 109.5
H26A C26B H26B 109.5
H26A C26B H26C 109.5
H26B C26B H26C 109.5
C24B C26B H26A 109.5
C24B C26B H26B 109.5
C24B C26B H26C 109.5
H28A C28B H28B 109.5
H28A C28B H28C 109.5
H28B C28B H28C 109.5
C24B C28B H28A 109.5
C24B C28B H28B 109.5
C24B C28B H28C 109.5
H30A C30B H30B 109.5
H30A C30B H30C 109.5
H30B C30B H30C 109.5
C24B C30B H30A 109.5
C24B C30B H30B 109.5
C24B C30B H30C 109.5
C23B C24B C25B 103.91(15)
C23B C24B C29B 110.98(16)
C23B C24B C26B 110.23(18)
C23B C24B C28B 107.83(17)
C29B C24B C25B 106.33(19)
C27B C24B C23B 113.47(18)
C27B C24B C25B 111.4(2)
C27B C24B C29B 110.4(2)
C26B C24B C28B 101.5(2)
C30B C24B C23B 121.3(2)
C30B C24B C26B 106.2(2)
C30B C24B C28B 108.0(2)
C31A O30A C21A 105.8(3)
C29A O28A C21A 106.4(3)
O28A C29A H29D 109.5
O28A C29A H29E 109.5
O28A C29A H29F 109.5
H29D C29A H29E 109.5
H29D C29A H29F 109.5
H29E C29A H29F 109.5

loop_
_geom_bond_atom_site_label_1
_geom_bond_atom_site_label_2
_geom_bond_distance
O2A C3A 1.4507(18)
O2A C1A 1.4231(17)
O16A C5A 1.215(2)
O17A C7A 1.2259(18)
O2B C3B 1.4558(19)
O2B C1B 1.4225(18)
O31B C21B 1.3692(17)
O31B C32B 1.423(2)
O17B C7B 1.2228(17)
O16B C5B 1.217(2)
N8A C7A 1.3634(18)
N8A C18A 1.4466(18)
N8A C9A 1.4932(18)
N8B C7B 1.3651(18)
N8B C18B 1.4484(18)
N8B C9B 1.4833(19)
C14A H14D 0.9800
C14A H14E 0.9800
C14A H14F 0.9800
C14A C3A 1.515(3)
C3A C4A 1.526(2)
C3A C15A 1.520(3)
C1A C7A 1.524(2)
C1A C6A 1.553(2)
C1A C12A 1.551(2)
C18A C19A 1.386(2)
C18A C23A 1.405(2)
C19A H19A 0.9500
C19A C20A 1.388(3)
C20A H20A 0.9500
C20A C21A 1.361(4)
C21A C22A 1.366(4)
C21A O30A 1.453(4)
C21A O28A 1.440(4)
C4A H4AA 0.9900
C4A H4AB 0.9900
C4A C5A 1.500(3)
C5A C6A 1.497(2)
C6A H6A 1.0000
C6A C13A 1.568(2)
C15A H15D 0.9800
C15A H15E 0.9800
C15A H15F 0.9800
C22A H22A 0.9500
C22A C23A 1.396(3)
C23A C24A 1.537(3)
C24A C27A 1.537(3)
C24A C25A 1.533(3)
C24A C26A 1.540(3)
C27A H27D 0.9800
C27A H27E 0.9800
C27A H27F 0.9800
C25A H25D 0.9800
C25A H25E 0.9800
C25A H25F 0.9800
C26A H26D 0.9800
C26A H26E 0.9800
C26A H26F 0.9800
C9A H9AA 0.9900
C9A H9AB 0.9900
C9A C10A 1.529(2)
C10A H10C 0.9900
C10A H10D 0.9900
C10A C11A 1.530(2)
C11A H11C 0.9900
C11A H11D 0.9900
C11A C12A 1.506(2)
C12A H12A 1.0000
C12A C13A 1.544(2)
C13A H13C 0.9900
C13A H13D 0.9900
C14B H14A 0.9800
C14B H14B 0.9800
C14B H14C 0.9800
C14B C3B 1.514(2)
C3B C4B 1.527(2)
C3B C15B 1.519(2)
C1B C7B 1.519(2)
C1B C12B 1.550(2)
C1B C6B 1.552(2)
C18B C23B 1.408(2)
C18B C19B 1.387(2)
C23B C22B 1.400(2)
C23B C24B 1.542(2)
C22B H22B 0.9500
C22B C21B 1.388(2)
C21B C20B 1.382(2)
C32B H32A 0.9800
C32B H32B 0.9800
C32B H32C 0.9800
C4B H4BA 0.9900
C4B H4BB 0.9900
C4B C5B 1.502(3)
C9B H9BA 0.9900
C9B H9BB 0.9900
C9B C10B 1.525(3)
C10B H10A 0.9900
C10B H10B 0.9900
C10B C11B 1.530(2)
C11B H11A 0.9900
C11B H11B 0.9900
C11B C12B 1.505(2)
C12B H12B 1.0000
C12B C13B 1.540(2)
C13B H13A 0.9900
C13B H13B 0.9900
C13B C6B 1.565(2)
C6B H6B 1.0000
C6B C5B 1.492(2)
C20B H20B 0.9500
C20B C19B 1.383(2)
C19B H19B 0.9500
C15B H15A 0.9800
C15B H15B 0.9800
C15B H15C 0.9800
C31A H31A 0.9800
C31A H31B 0.9800
C31A H31C 0.9800
C31A O30A 1.425(6)
C25B H25A 0.9800
C25B H25B 0.9800
C25B H25C 0.9800
C25B C24B 1.571(3)
C29B H29A 0.9800
C29B H29B 0.9800
C29B H29C 0.9800
C29B C24B 1.557(3)
C27B H27A 0.9800
C27B H27B 0.9800
C27B H27C 0.9800
C27B C24B 1.433(4)
C26B H26A 0.9800
C26B H26B 0.9800
C26B H26C 0.9800
C26B C24B 1.613(4)
C28B H28A 0.9800
C28B H28B 0.9800
C28B H28C 0.9800
C28B C24B 1.629(4)
C30B H30A 0.9800
C30B H30B 0.9800
C30B H30C 0.9800
C30B C24B 1.455(4)
O28A C29A 1.396(6)
C29A H29D 0.9800
C29A H29E 0.9800
C29A H29F 0.9800

loop_
_geom_torsion_atom_site_label_1
_geom_torsion_atom_site_label_2
_geom_torsion_atom_site_label_3
_geom_torsion_atom_site_label_4
_geom_torsion
O2A C3A C4A C5A 56.74(19)
O2A C1A C7A O17A 130.28(14)
O2A C1A C7A N8A -55.32(16)
O2A C1A C6A C5A -28.34(19)
O2A C1A C6A C13A 89.51(13)
O2A C1A C12A C11A 38.00(17)
O2A C1A C12A C13A -90.76(13)
O16A C5A C6A C1A -157.62(16)
O16A C5A C6A C13A 100.44(19)
O2B C3B C4B C5B -57.14(18)
O2B C1B C7B O17B -124.35(15)
O2B C1B C7B N8B 62.05(17)
O2B C1B C12B C11B -38.12(18)
O2B C1B C12B C13B 90.54(13)
O2B C1B C6B C13B -89.17(14)
O2B C1B C6B C5B 28.32(19)
O31B C21B C20B C19B -177.98(13)
N8A C18A C19A C20A 176.65(14)
N8A C18A C23A C22A -175.43(14)
N8A C18A C23A C24A 9.3(2)
N8A C9A C10A C11A 78.08(17)
N8B C18B C23B C22B 179.80(13)
N8B C18B C23B C24B -3.3(2)
N8B C18B C19B C20B -179.67(13)
N8B C9B C10B C11B -76.63(18)
C14A C3A C4A C5A 169.92(16)
C3A O2A C1A C7A -89.08(15)
C3A O2A C1A C6A 49.86(17)
C3A O2A C1A C12A 145.61(13)
C3A C4A C5A O16A 143.65(17)
C3A C4A C5A C6A -39.1(2)
C1A O2A C3A C14A 177.00(15)
C1A O2A C3A C4A -65.39(17)
C1A O2A C3A C15A 56.77(18)
C1A C6A C13A C12A 20.87(11)
C1A C12A C13A C6A -20.90(12)
C7A N8A C18A C19A 73.91(17)
C7A N8A C18A C23A -109.29(16)
C7A N8A C9A C10A -63.70(18)
C7A C1A C6A C5A 108.35(16)
C7A C1A C6A C13A -133.80(14)
C7A C1A C12A C11A -89.32(16)
C7A C1A C12A C13A 141.92(12)
C18A N8A C7A O17A 12.5(2)
C18A N8A C7A C1A -161.73(12)
C18A N8A C9A C10A 94.76(15)
C18A C19A C20A C21A -0.3(3)
C18A C23A C24A C27A 67.4(2)
C18A C23A C24A C25A -54.1(2)
C18A C23A C24A C26A -174.60(16)
C19A C18A C23A C22A 1.2(2)
C19A C18A C23A C24A -174.02(15)
C19A C20A C21A C22A -0.2(3)
C19A C20A C21A O30A 176.24(19)
C19A C20A C21A O28A -176.7(3)
C20A C21A C22A C23A 1.3(3)
C20A C21A O30A C31A -176.4(2)
C20A C21A O28A C29A -1.7(5)
C21A C22A C23A C18A -1.8(3)
C21A C22A C23A C24A 173.77(18)
C4A C5A C6A C1A 25.1(2)
C4A C5A C6A C13A -76.81(19)
C5A C6A C13A C12A 141.47(14)
C6A C1A C7A O17A -5.1(2)
C6A C1A C7A N8A 169.31(13)
C6A C1A C12A C11A 149.86(14)
C6A C1A C12A C13A 21.10(12)
C15A C3A C4A C5A -65.84(19)
C22A C21A O30A C31A -1.5(5)
C22A C21A O28A C29A -178.6(3)
C22A C23A C24A C27A -107.65(18)
C22A C23A C24A C25A 130.83(18)
C22A C23A C24A C26A 10.3(2)
C23A C18A C19A C20A -0.3(2)
C9A N8A C7A O17A 170.28(13)
C9A N8A C7A C1A -3.99(19)
C9A N8A C18A C19A -85.79(16)
C9A N8A C18A C23A 91.02(17)
C9A C10A C11A C12A -57.59(18)
C10A C11A C12A C1A 64.05(18)
C10A C11A C12A C13A 172.58(14)
C11A C12A C13A C6A -143.11(15)
C12A C1A C7A O17A -105.13(15)
C12A C1A C7A N8A 69.27(16)
C12A C1A C6A C5A -138.62(14)
C12A C1A C6A C13A -20.78(11)
C14B C3B C4B C5B 65.64(18)
C3B O2B C1B C7B 89.59(15)
C3B O2B C1B C12B -144.89(13)
C3B O2B C1B C6B -48.57(17)
C3B C4B C5B O16B -142.79(17)
C3B C4B C5B C6B 40.1(2)
C1B O2B C3B C14B -57.58(18)
C1B O2B C3B C4B 64.21(16)
C1B O2B C3B C15B -177.58(14)
C1B C12B C13B C6B 21.92(12)
C1B C6B C5B O16B 156.96(15)
C1B C6B C5B C4B -25.9(2)
C7B N8B C18B C23B 101.95(17)
C7B N8B C18B C19B -77.66(17)
C7B N8B C9B C10B 70.15(19)
C7B C1B C12B C11B 89.24(16)
C7B C1B C12B C13B -142.10(13)
C7B C1B C6B C13B 134.68(14)
C7B C1B C6B C5B -107.83(17)
C18B N8B C7B O17B -15.0(2)
C18B N8B C7B C1B 158.56(13)
C18B N8B C9B C10B -92.75(16)
C18B C23B C22B C21B 0.6(2)
C18B C23B C24B C25B -73.8(2)
C18B C23B C24B C29B 40.1(2)
C18B C23B C24B C27B 165.1(2)
C18B C23B C24B C26B -136.5(2)
C18B C23B C24B C28B 113.5(2)
C18B C23B C24B C30B -11.6(3)
C23B C18B C19B C20B 0.7(2)
C23B C22B C21B O31B 178.09(13)
C23B C22B C21B C20B -0.6(2)
C22B C23B C24B C25B 102.98(18)
C22B C23B C24B C29B -143.11(18)
C22B C23B C24B C27B -18.1(3)
C22B C23B C24B C26B 40.3(2)
C22B C23B C24B C28B -69.7(2)
C22B C23B C24B C30B 165.2(2)
C22B C21B C20B C19B 0.6(2)
C21B C20B C19B C18B -0.7(2)
C32B O31B C21B C22B -168.56(18)
C32B O31B C21B C20B 10.1(2)
C9B N8B C7B O17B -177.80(15)
C9B N8B C7B C1B -4.3(2)
C9B N8B C18B C23B -93.96(17)
C9B N8B C18B C19B 86.43(16)
C9B C10B C11B C12B 55.2(2)
C10B C11B C12B C1B -65.2(2)
C10B C11B C12B C13B -173.69(16)
C11B C12B C13B C6B 144.82(17)
C12B C1B C7B O17B 110.58(16)
C12B C1B C7B N8B -63.03(17)
C12B C1B C6B C13B 21.77(12)
C12B C1B C6B C5B 139.26(14)
C12B C13B C6B C1B -21.92(12)
C12B C13B C6B C5B -142.42(15)
C13B C6B C5B O16B -101.74(19)
C13B C6B C5B C4B 75.42(18)
C6B C1B C7B O17B 10.8(2)
C6B C1B C7B N8B -162.77(13)
C6B C1B C12B C11B -150.78(15)
C6B C1B C12B C13B -22.12(12)
C19B C18B C23B C22B -0.6(2)
C19B C18B C23B C24B 176.26(14)
C15B C3B C4B C5B -170.38(16)
C24B C23B C22B C21B -176.54(14)
O30A C21A C22A C23A -172.9(3)
O28A C21A C22A C23A 179.03(19)
